data_4076881
loop_
_publ_author_name
'Chin, Robert M.'
'Jarosh, Michael S.'
'Russell, Jason D.'
'Lachicotte, Rene J.'

_publ_section_title
;
 Synthesis and Characterization of a Zirconium Complex Containing a
 Corannulene-Based Ligand
;
_journal_issue 10
_journal_name_full Organometallics
_journal_page_first 2027
_journal_paper_doi 10.1021/om0201765
_journal_volume 21
_journal_year 2002
_chemical_formula_sum 'C25 H22 Cl2 Zr'
_chemical_formula_weight 484.55
_chemical_name_systematic
; 
 ? 
;
_space_group_IT_number 14
_symmetry_cell_setting monoclinic
_symmetry_space_group_name_Hall '-P 2yn'
_symmetry_space_group_name_H-M 'P 1 21/n 1'
_atom_sites_solution_hydrogens geom
_atom_sites_solution_primary direct
_atom_sites_solution_secondary difmap
_audit_creation_method SHELXL-97
_cell_angle_alpha 90.00
_cell_angle_beta 94.2260(10)
_cell_angle_gamma 90.00
_cell_formula_units_Z 4
_cell_length_a 12.6274(6)
_cell_length_b 10.4427(5)
_cell_length_c 15.2552(7)
_cell_measurement_temperature 193(2)
_cell_volume 2006.14(16)
_computing_cell_refinement 'Bruker SMART'
_computing_data_collection 'Bruker SMART'
_computing_data_reduction 'Bruker SHELXTL'
_computing_molecular_graphics 'Bruker SHELXTL'
_computing_publication_material 'Bruker SHELXTL'
_computing_structure_refinement 'SHELXL-97 (Sheldrick, 1997)'
_computing_structure_solution 'SHELXS-97 (Sheldrick, 1990)'
_diffrn_ambient_temperature 193(2)
_diffrn_measured_fraction_theta_full 0.999
_diffrn_measured_fraction_theta_max 0.999
_diffrn_measurement_device_type 'CCD area detector'
_diffrn_measurement_method 'phi and omega scans'
_diffrn_radiation_monochromator graphite
_diffrn_radiation_source 'fine-focus sealed tube'
_diffrn_radiation_type MoK\a
_diffrn_radiation_wavelength 0.71073
_diffrn_reflns_av_R_equivalents 0.0113
_diffrn_reflns_av_sigmaI/netI 0.0102
_diffrn_reflns_limit_h_max 14
_diffrn_reflns_limit_h_min -14
_diffrn_reflns_limit_k_max 11
_diffrn_reflns_limit_k_min -8
_diffrn_reflns_limit_l_max 16
_diffrn_reflns_limit_l_min -16
_diffrn_reflns_number 8729
_diffrn_reflns_theta_full 23.27
_diffrn_reflns_theta_max 23.27
_diffrn_reflns_theta_min 2.02
_exptl_absorpt_coefficient_mu 0.823
_exptl_absorpt_correction_type none
_exptl_crystal_colour orange
_exptl_crystal_density_diffrn 1.604
_exptl_crystal_density_meas ?
_exptl_crystal_density_method 'not measured'
_exptl_crystal_description cluster
_exptl_crystal_F_000 984
_exptl_crystal_size_max 0.15
_exptl_crystal_size_mid 0.32
_exptl_crystal_size_min 0.34
_refine_diff_density_max 0.545
_refine_diff_density_min -0.501
_refine_diff_density_rms 0.047
_refine_ls_extinction_method none
_refine_ls_goodness_of_fit_ref 1.046
_refine_ls_hydrogen_treatment mixed
_refine_ls_matrix_type full
_refine_ls_number_parameters 248
_refine_ls_number_reflns 2882
_refine_ls_number_restraints 0
_refine_ls_restrained_S_all 1.046
_refine_ls_R_factor_all 0.0242
_refine_ls_R_factor_gt 0.0223
_refine_ls_shift/su_max 0.002
_refine_ls_shift/su_mean 0.000
_refine_ls_structure_factor_coef Fsqd
_refine_ls_weighting_details 'calc w=1/[\s^2^(Fo^2^)+(0.0305P)^2^+1.6912P] where P=(Fo^2^+2Fc^2^)/3'
_refine_ls_weighting_scheme calc
_refine_ls_wR_factor_gt 0.0574
_refine_ls_wR_factor_ref 0.0584
_reflns_number_gt 2701
_reflns_number_total 2882
_reflns_threshold_expression >2sigma(I)
_cod_data_source_file om0201765.cif
_cod_data_source_block sad
_cod_depositor_comments
;
The following automatic conversions were performed:

'_symmetry_cell_setting' value 'Monoclinic' changed to 'monoclinic'
according to /home/saulius/struct/CIF-dictionaries/cif_core.dic
dictionary named 'cif_core.dic' version 2.4.1 from 2010-06-29.

Automatic conversion script
Id: cif_fix_values 1715 2011-07-08 13:25:40Z adriana 

The following automatic conversions were performed:

'_exptl_crystal_density_meas' value 'NA' was changed to '?' - the
value is perceived as not measured.

Automatic conversion script
Id: cif_fix_values 3008 2015-01-20 13:52:24Z robertas 
;
_cod_original_sg_symbol_H-M P2(1)/n
_cod_database_code 4076881

loop_
_symmetry_equiv_pos_as_xyz
'x, y, z'
'-x+1/2, y+1/2, -z+1/2'
'-x, -y, -z'
'x-1/2, -y-1/2, z-1/2'

loop_
_atom_site_label
_atom_site_type_symbol
_atom_site_fract_x
_atom_site_fract_y
_atom_site_fract_z
_atom_site_U_iso_or_equiv
_atom_site_adp_type
_atom_site_occupancy
_atom_site_symmetry_multiplicity
_atom_site_calc_flag
_atom_site_refinement_flags
Zr1 Zr 0.939209(16) 0.04444(2) 0.261715(13) 0.02429(9) Uani 1 1 d .
Cl1 Cl 0.81179(5) 0.05365(6) 0.13512(4) 0.03773(16) Uani 1 1 d .
Cl2 Cl 0.82984(5) 0.13508(6) 0.37293(4) 0.04136(17) Uani 1 1 d .
C1 C 1.07314(16) 0.2122(2) 0.31885(14) 0.0245(5) Uani 1 1 d .
C2 C 0.99901(16) 0.2803(2) 0.26097(14) 0.0236(5) Uani 1 1 d .
C3 C 1.01182(16) 0.2366(2) 0.17562(14) 0.0242(5) Uani 1 1 d .
C4 C 1.08383(16) 0.1308(2) 0.17919(14) 0.0248(5) Uani 1 1 d .
C5 C 1.13067(16) 0.1308(2) 0.26709(14) 0.0255(5) Uani 1 1 d .
C6 C 1.23071(18) 0.0824(2) 0.29796(16) 0.0344(6) Uani 1 1 d .
C7 C 1.26474(19) 0.1206(3) 0.38191(17) 0.0408(6) Uani 1 1 d .
H7A H 1.3317 0.0907 0.4061 0.049 Uiso 1 1 calc R
C8 C 1.20449(19) 0.2032(3) 0.43474(16) 0.0396(6) Uani 1 1 d .
H8A H 1.2324 0.2250 0.4923 0.048 Uiso 1 1 calc R
C9 C 1.10694(18) 0.2518(2) 0.40399(14) 0.0309(5) Uani 1 1 d .
C10 C 1.0341(2) 0.3494(3) 0.44206(16) 0.0385(6) Uani 1 1 d .
H10A H 1.0783 0.4063 0.4817 0.046 Uiso 1 1 calc R
H10B H 0.9854 0.3028 0.4788 0.046 Uiso 1 1 calc R
C11 C 0.9646(2) 0.4365(2) 0.37602(17) 0.0369(6) Uani 1 1 d .
H11A H 0.8935 0.4451 0.3987 0.044 Uiso 1 1 calc R
H11B H 0.9969 0.5230 0.3773 0.044 Uiso 1 1 calc R
C12 C 0.94904(17) 0.3947(2) 0.28065(16) 0.0288(5) Uani 1 1 d .
C13 C 0.90692(19) 0.4607(2) 0.20774(17) 0.0347(6) Uani 1 1 d .
H13A H 0.8684 0.5374 0.2161 0.042 Uiso 1 1 calc R
C14 C 0.91936(19) 0.4174(2) 0.12012(16) 0.0348(6) Uani 1 1 d .
H14A H 0.8895 0.4674 0.0725 0.042 Uiso 1 1 calc R
C15 C 0.97265(18) 0.3064(2) 0.10147(15) 0.0298(5) Uani 1 1 d .
C16 C 1.0116(2) 0.2532(3) 0.01709(15) 0.0386(6) Uani 1 1 d .
H16A H 1.0089 0.3211 -0.0283 0.046 Uiso 1 1 calc R
H16B H 0.9646 0.1825 -0.0047 0.046 Uiso 1 1 calc R
C17 C 1.1272(2) 0.2030(3) 0.03291(16) 0.0408(6) Uani 1 1 d .
H17A H 1.1505 0.1714 -0.0238 0.049 Uiso 1 1 calc R
H17B H 1.1735 0.2760 0.0515 0.049 Uiso 1 1 calc R
C18 C 1.14515(19) 0.0948(2) 0.10197(15) 0.0339(6) Uani 1 1 d .
H18A H 1.1185 0.0115 0.0766 0.041 Uiso 1 1 calc R
C19 C 1.2639(2) 0.0817(3) 0.13625(18) 0.0439(7) Uani 1 1 d .
H19A H 1.3011 0.0332 0.0920 0.053 Uiso 1 1 calc R
H19B H 1.2953 0.1686 0.1397 0.053 Uiso 1 1 calc R
C20 C 1.2876(2) 0.0156(3) 0.22697(19) 0.0452(7) Uani 1 1 d .
H20A H 1.2646 -0.0749 0.2229 0.054 Uiso 1 1 calc R
H20B H 1.3651 0.0170 0.2428 0.054 Uiso 1 1 calc R
C21 C 1.0347(2) -0.1610(3) 0.2499(2) 0.0553(8) Uani 1 1 d .
H21A H 1.0944 -0.1773 0.2119 0.066 Uiso 1 1 calc R
C22 C 0.9284(3) -0.1891(2) 0.22816(19) 0.0510(8) Uani 1 1 d .
H22A H 0.8989 -0.2279 0.1716 0.061 Uiso 1 1 calc R
C23 C 0.8737(2) -0.1711(2) 0.3024(2) 0.0504(7) Uani 1 1 d .
H23A H 0.7979 -0.1948 0.3087 0.061 Uiso 1 1 calc R
C24 C 0.9470(3) -0.1340(3) 0.37050(19) 0.0536(8) Uani 1 1 d .
H24A H 0.9321 -0.1261 0.4337 0.064 Uiso 1 1 calc R
C25 C 1.0455(2) -0.1266(3) 0.33851(19) 0.0508(7) Uiso 1 1 d .
H25A H 1.1142 -0.1143 0.3745 0.061 Uiso 1 1 calc R

loop_
_atom_site_aniso_label
_atom_site_aniso_U_11
_atom_site_aniso_U_22
_atom_site_aniso_U_33
_atom_site_aniso_U_23
_atom_site_aniso_U_13
_atom_site_aniso_U_12
Zr1 0.02370(14) 0.02168(14) 0.02759(14) -0.00076(8) 0.00249(9) -0.00051(8)
Cl1 0.0319(3) 0.0386(3) 0.0413(3) 0.0015(3) -0.0073(3) -0.0076(3)
Cl2 0.0362(3) 0.0414(4) 0.0487(4) -0.0118(3) 0.0185(3) -0.0078(3)
C1 0.0214(11) 0.0259(12) 0.0265(12) -0.0019(9) 0.0030(9) -0.0039(9)
C2 0.0188(11) 0.0235(12) 0.0287(12) -0.0021(9) 0.0026(9) -0.0042(9)
C3 0.0203(11) 0.0254(12) 0.0268(12) -0.0029(9) 0.0017(9) -0.0059(9)
C4 0.0225(11) 0.0236(11) 0.0284(12) -0.0042(9) 0.0032(9) -0.0017(9)
C5 0.0216(11) 0.0243(12) 0.0304(12) -0.0004(9) 0.0013(9) -0.0012(9)
C6 0.0249(12) 0.0364(14) 0.0416(14) 0.0013(11) -0.0001(11) 0.0033(10)
C7 0.0270(13) 0.0516(16) 0.0422(15) 0.0058(12) -0.0078(11) 0.0021(12)
C8 0.0368(14) 0.0540(16) 0.0267(12) -0.0001(12) -0.0070(11) -0.0077(12)
C9 0.0311(13) 0.0360(13) 0.0259(12) -0.0017(10) 0.0036(10) -0.0081(10)
C10 0.0406(14) 0.0461(15) 0.0299(13) -0.0117(11) 0.0092(11) -0.0096(12)
C11 0.0327(13) 0.0352(14) 0.0438(15) -0.0142(11) 0.0104(11) -0.0014(11)
C12 0.0212(11) 0.0237(12) 0.0417(13) -0.0068(10) 0.0047(10) -0.0040(9)
C13 0.0266(12) 0.0241(12) 0.0532(16) -0.0014(11) 0.0012(11) 0.0012(10)
C14 0.0318(13) 0.0294(13) 0.0420(14) 0.0075(11) -0.0057(11) -0.0026(11)
C15 0.0267(12) 0.0307(13) 0.0312(12) 0.0030(10) -0.0035(10) -0.0080(10)
C16 0.0479(15) 0.0419(14) 0.0257(12) 0.0014(11) -0.0005(11) -0.0066(12)
C17 0.0469(15) 0.0497(16) 0.0272(13) -0.0066(11) 0.0120(11) -0.0055(13)
C18 0.0333(13) 0.0357(13) 0.0336(13) -0.0112(11) 0.0077(10) -0.0024(11)
C19 0.0313(14) 0.0538(17) 0.0482(16) -0.0129(13) 0.0126(12) 0.0054(12)
C20 0.0270(13) 0.0503(17) 0.0584(18) -0.0077(14) 0.0036(12) 0.0130(12)
C21 0.0610(19) 0.0265(14) 0.082(2) 0.0138(14) 0.0308(17) 0.0172(14)
C22 0.084(2) 0.0183(13) 0.0495(17) -0.0004(12) -0.0053(16) 0.0004(13)
C23 0.0454(16) 0.0268(14) 0.079(2) 0.0163(14) 0.0064(15) -0.0069(12)
C24 0.088(2) 0.0336(15) 0.0403(16) 0.0146(12) 0.0102(15) 0.0070(15)

loop_
_atom_type_symbol
_atom_type_description
_atom_type_scat_dispersion_real
_atom_type_scat_dispersion_imag
_atom_type_scat_source
C C 0.0033 0.0016 'International Tables Vol C Tables 4.2.6.8 and 6.1.1.4'
H H 0.0000 0.0000 'International Tables Vol C Tables 4.2.6.8 and 6.1.1.4'
Cl Cl 0.1484 0.1585 'International Tables Vol C Tables 4.2.6.8 and 6.1.1.4'
Zr Zr -2.9673 0.5597 'International Tables Vol C Tables 4.2.6.8 and 6.1.1.4'

loop_
_geom_angle_atom_site_label_1
_geom_angle_atom_site_label_2
_geom_angle_atom_site_label_3
_geom_angle
Cl1 Zr1 Cl2 99.28(2)
Cl1 Zr1 C4 92.97(5)
Cl2 Zr1 C4 133.45(5)
Cl1 Zr1 C21 105.97(8)
Cl2 Zr1 C21 133.35(7)
C4 Zr1 C21 84.08(8)
Cl1 Zr1 C25 135.29(7)
Cl2 Zr1 C25 105.32(7)
C4 Zr1 C25 96.27(8)
C21 Zr1 C25 32.73(10)
Cl1 Zr1 C23 91.23(7)
Cl2 Zr1 C23 87.82(7)
C4 Zr1 C23 136.88(9)
C21 Zr1 C23 53.66(10)
C25 Zr1 C23 53.78(10)
Cl1 Zr1 C24 123.49(8)
Cl2 Zr1 C24 79.91(7)
C4 Zr1 C24 128.27(9)
C21 Zr1 C24 53.44(10)
C25 Zr1 C24 32.05(10)
C23 Zr1 C24 32.48(10)
Cl1 Zr1 C22 81.50(7)
Cl2 Zr1 C22 119.61(8)
C4 Zr1 C22 106.52(9)
C21 Zr1 C22 32.48(10)
C25 Zr1 C22 53.93(10)
C23 Zr1 C22 32.21(10)
C24 Zr1 C22 53.44(10)
Cl1 Zr1 C1 129.16(5)
Cl2 Zr1 C1 83.76(5)
C4 Zr1 C1 54.83(7)
C21 Zr1 C1 107.87(9)
C25 Zr1 C1 90.63(9)
C23 Zr1 C1 139.55(9)
C24 Zr1 C1 107.10(9)
C22 Zr1 C1 140.23(9)
Cl1 Zr1 C5 125.32(5)
Cl2 Zr1 C5 114.68(5)
C4 Zr1 C5 32.76(7)
C21 Zr1 C5 81.06(9)
C25 Zr1 C5 76.26(8)
C23 Zr1 C5 129.50(8)
C24 Zr1 C5 104.45(9)
C22 Zr1 C5 112.68(9)
C1 Zr1 C5 31.72(7)
Cl1 Zr1 C2 97.83(5)
Cl2 Zr1 C2 79.31(5)
C4 Zr1 C2 54.51(7)
C21 Zr1 C2 133.17(9)
C25 Zr1 C2 122.87(8)
C23 Zr1 C2 165.28(9)
C24 Zr1 C2 136.09(9)
C22 Zr1 C2 161.02(9)
C1 Zr1 C2 32.39(7)
C5 Zr1 C2 52.48(7)
Cl1 Zr1 C3 78.76(5)
Cl2 Zr1 C3 106.77(5)
C4 Zr1 C3 32.63(7)
C21 Zr1 C3 116.14(8)
C25 Zr1 C3 126.59(8)
C23 Zr1 C3 163.35(9)
C24 Zr1 C3 156.15(9)
C22 Zr1 C3 131.80(9)
C1 Zr1 C3 52.54(7)
C5 Zr1 C3 51.78(7)
C2 Zr1 C3 31.37(7)
C9 C1 C5 124.6(2)
C9 C1 C2 124.6(2)
C5 C1 C2 107.31(18)
C9 C1 Zr1 132.16(15)
C5 C1 Zr1 75.40(12)
C2 C1 Zr1 75.06(12)
C12 C2 C3 124.4(2)
C12 C2 C1 125.5(2)
C3 C2 C1 107.29(19)
C12 C2 Zr1 132.90(14)
C3 C2 Zr1 75.32(12)
C1 C2 Zr1 72.55(12)
C2 C3 C15 121.5(2)
C2 C3 C4 109.46(19)
C15 C3 C4 128.1(2)
C2 C3 Zr1 73.31(12)
C15 C3 Zr1 133.66(15)
C4 C3 Zr1 68.37(12)
C5 C4 C3 104.77(18)
C5 C4 C18 122.33(19)
C3 C4 C18 121.7(2)
C5 C4 Zr1 77.94(12)
C3 C4 Zr1 78.99(12)
C18 C4 Zr1 138.77(15)
C1 C5 C6 121.3(2)
C1 C5 C4 109.51(19)
C6 C5 C4 127.9(2)
C1 C5 Zr1 72.88(12)
C6 C5 Zr1 134.54(16)
C4 C5 Zr1 69.31(12)
C7 C6 C5 114.6(2)
C7 C6 C20 131.7(2)
C5 C6 C20 112.8(2)
C6 C7 C8 123.6(2)
C9 C8 C7 121.7(2)
C8 C9 C1 114.2(2)
C8 C9 C10 131.9(2)
C1 C9 C10 113.7(2)
C9 C10 C11 117.92(19)
C12 C11 C10 118.22(19)
C13 C12 C2 114.1(2)
C13 C12 C11 130.0(2)
C2 C12 C11 115.1(2)
C12 C13 C14 122.1(2)
C15 C14 C13 123.2(2)
C14 C15 C3 114.7(2)
C14 C15 C16 132.5(2)
C3 C15 C16 112.1(2)
C15 C16 C17 110.59(19)
C18 C17 C16 116.1(2)
C4 C18 C17 106.97(19)
C4 C18 C19 107.30(19)
C17 C18 C19 112.4(2)
C20 C19 C18 117.1(2)
C6 C20 C19 111.2(2)
C22 C21 C25 108.1(3)
C22 C21 Zr1 74.52(15)
C25 C21 Zr1 73.74(17)
C23 C22 C21 107.9(3)
C23 C22 Zr1 73.85(15)
C21 C22 Zr1 73.00(15)
C22 C23 C24 107.7(3)
C22 C23 Zr1 73.94(15)
C24 C23 Zr1 73.76(15)
C25 C24 C23 108.7(3)
C25 C24 Zr1 73.35(17)
C23 C24 Zr1 73.76(15)
C24 C25 C21 107.6(3)
C24 C25 Zr1 74.60(17)
C21 C25 Zr1 73.54(16)

loop_
_geom_bond_atom_site_label_1
_geom_bond_atom_site_label_2
_geom_bond_distance
Zr1 Cl1 2.4227(6)
Zr1 Cl2 2.4550(6)
Zr1 C4 2.464(2)
Zr1 C21 2.474(3)
Zr1 C25 2.477(3)
Zr1 C23 2.492(2)
Zr1 C24 2.493(3)
Zr1 C22 2.494(3)
Zr1 C1 2.544(2)
Zr1 C5 2.576(2)
Zr1 C2 2.576(2)
Zr1 C3 2.602(2)
C1 C9 1.399(3)
C1 C5 1.400(3)
C1 C2 1.428(3)
C2 C12 1.394(3)
C2 C3 1.400(3)
C3 C15 1.404(3)
C3 C4 1.429(3)
C4 C5 1.425(3)
C4 C18 1.505(3)
C5 C6 1.409(3)
C6 C7 1.380(4)
C6 C20 1.513(4)
C7 C8 1.436(4)
C8 C9 1.382(3)
C9 C10 1.517(3)
C10 C11 1.576(4)
C11 C12 1.518(3)
C12 C13 1.382(4)
C13 C14 1.431(4)
C14 C15 1.381(3)
C15 C16 1.517(3)
C16 C17 1.553(4)
C17 C18 1.550(4)
C18 C19 1.557(3)
C19 C20 1.556(4)
C21 C22 1.389(4)
C21 C25 1.395(4)
C22 C23 1.383(4)
C23 C24 1.394(4)
C24 C25 1.372(4)
